data_2216271
loop_
_publ_author_name
'Huilu Wu'
'Ruirui Yun'
'Jian Ding'
'Jingkun Yuan'

_publ_section_title
;(4-Hydroxycinnamato)[tris(<i>N</i>-methylbenzimidazol-2-ylmethyl)amine]zinc(II)]
 perchlorate--dimethylformamide--ethanol--methanol (2/2/2/1)
;
_journal_coeditor_code BT2554
_journal_issue 12
_journal_name_full 'Acta Crystallographica Section E'
_journal_page_first m3022
_journal_page_last m3022
_journal_paper_doi 10.1107/S1600536807058023
_journal_volume 63
_journal_year 2007
_chemical_formula_iupac '[Zn (C9 H7 O3) (C27 H27 N7)] Cl O4, C3 H7 N O, C2 H6 O, 0.5C H4 O'
_chemical_formula_moiety 'C41.50 H49 Cl N8 O9.50 Zn'
_chemical_formula_sum 'C41.5 H49 Cl N8 O9.5 Zn'
_chemical_formula_weight 912.71
_chemical_name_common
;(4-Hydroxycinnamato)[tris(<i>N</i>-methylbenzimidazol-2-ylmethyl)amine]zinc(II)]
perchlorate
 dimethylformamide ethanol hemimethanol
;
_chemical_name_systematic
;(4-Hydroxycinnamato)[tris(<i>N</i>-methylbenzimidazol-2-ylmethyl)amine]zinc(II)]
perchlorate--dimethylformamide--ethanol--methanol
 (2/2/2/1)
;
_space_group_IT_number 15
_symmetry_cell_setting monoclinic
_symmetry_space_group_name_Hall '-C 2yc'
_symmetry_space_group_name_H-M 'C 1 2/c 1'
_atom_sites_solution_hydrogens geom
_atom_sites_solution_primary direct
_atom_sites_solution_secondary difmap
_cell_angle_alpha 90.00
_cell_angle_beta 125.338(10)
_cell_angle_gamma 90.00
_cell_formula_units_Z 8
_cell_length_a 32.0342(8)
_cell_length_b 15.5594(5)
_cell_length_c 22.1536(5)
_cell_measurement_reflns_used 32283
_cell_measurement_temperature 153(2)
_cell_measurement_theta_max 27.48
_cell_measurement_theta_min 2.99
_cell_volume 9007.6(12)
_computing_cell_refinement 'RAPID-AUTO (Rigaku, 2004)'
_computing_data_collection 'RAPID-AUTO (Rigaku, 2004)'
_computing_data_reduction 'RAPID-AUTO (Rigaku, 2004)'
_computing_molecular_graphics 'SHELXTL (Sheldrick, 1997b)'
_computing_publication_material 'SHELXTL (Sheldrick, 1997b)'
_computing_structure_refinement 'SHELXL97 (Sheldrick, 1997a)'
_computing_structure_solution 'SHELXS97 (Sheldrick, 1997a)'
_diffrn_ambient_temperature 153(2)
_diffrn_measured_fraction_theta_full 0.998
_diffrn_measured_fraction_theta_max 0.998
_diffrn_measurement_device_type 'Rigaku R-axis Spider'
_diffrn_measurement_method '\w scans'
_diffrn_radiation_monochromator graphite
_diffrn_radiation_source 'Rotating Anode'
_diffrn_radiation_type MoK\a
_diffrn_radiation_wavelength 0.71073
_diffrn_reflns_av_R_equivalents 0.0255
_diffrn_reflns_av_sigmaI/netI 0.0203
_diffrn_reflns_limit_h_max 38
_diffrn_reflns_limit_h_min -38
_diffrn_reflns_limit_k_max 18
_diffrn_reflns_limit_k_min -18
_diffrn_reflns_limit_l_max 26
_diffrn_reflns_limit_l_min -26
_diffrn_reflns_number 36372
_diffrn_reflns_theta_full 25.50
_diffrn_reflns_theta_max 25.50
_diffrn_reflns_theta_min 3.05
_diffrn_standards_decay_% 0
_diffrn_standards_interval_count 0
_diffrn_standards_interval_time 0
_diffrn_standards_number 0
_exptl_absorpt_coefficient_mu 0.667
_exptl_absorpt_correction_T_max 0.7856
_exptl_absorpt_correction_T_min 0.6983
_exptl_absorpt_correction_type multi-scan
_exptl_absorpt_process_details
;
(Higashi; 1995)
;
_exptl_crystal_colour colorless
_exptl_crystal_density_diffrn 1.346
_exptl_crystal_density_method 'not measured'
_exptl_crystal_description block
_exptl_crystal_F_000 3816
_exptl_crystal_size_max 0.58
_exptl_crystal_size_mid 0.53
_exptl_crystal_size_min 0.38
_refine_diff_density_max 1.197
_refine_diff_density_min -0.535
_refine_ls_extinction_method none
_refine_ls_goodness_of_fit_ref 1.036
_refine_ls_hydrogen_treatment constr
_refine_ls_matrix_type full
_refine_ls_number_parameters 582
_refine_ls_number_reflns 8367
_refine_ls_number_restraints 0
_refine_ls_restrained_S_all 1.036
_refine_ls_R_factor_all 0.0531
_refine_ls_R_factor_gt 0.0464
_refine_ls_shift/su_max 0.002
_refine_ls_shift/su_mean 0.000
_refine_ls_structure_factor_coef Fsqd
_refine_ls_weighting_details 'calc w=1/[\s^2^(Fo^2^)+(0.1005P)^2^+14.7697P] where P=(Fo^2^+2Fc^2^)/3'
_refine_ls_weighting_scheme calc
_refine_ls_wR_factor_gt 0.1500
_refine_ls_wR_factor_ref 0.1549
_reflns_number_gt 7232
_reflns_number_total 8367
_reflns_threshold_expression I>2\s(I)
_cod_data_source_file bt2554.cif
_cod_data_source_block I
_cod_depositor_comments
;
The following automatic conversions were performed:
'_symmetry_cell_setting' value 'Monoclinic' changed to 'monoclinic'
according to '/home/saulius/struct/CIF-dictionaries/cif_core.dic'
dictionary named 'cif_core.dic' version 2.4.1 from 2010-06-29.

Automatic conversion script
Id: cif_fix_enum 1527 2010-12-29 10:47:43Z saulius 

The following automatic conversions were performed:

'_symmetry_cell_setting' value 'Monoclinic' changed to 'monoclinic'
according to /home/saulius/struct/CIF-dictionaries/cif_core.dic
dictionary named 'cif_core.dic' version 2.4.1 from 2010-06-29.

Automatic conversion script
Id: cif_fix_values 1715 2011-07-08 13:25:40Z adriana 
;
_cod_original_cell_volume 9007.6(4)
_cod_original_sg_symbol_H-M 'C 2/c'
_cod_original_formula_sum 'C41.50 H49 Cl N8 O9.50 Zn'
_cod_database_code 2216271
_cod_database_fobs_code 2216271

loop_
_symmetry_equiv_pos_as_xyz
'x, y, z'
'-x, y, -z+1/2'
'x+1/2, y+1/2, z'
'-x+1/2, y+1/2, -z+1/2'
'-x, -y, -z'
'x, -y, z-1/2'
'-x+1/2, -y+1/2, -z'
'x+1/2, -y+1/2, z-1/2'

loop_
_atom_site_type_symbol
_atom_site_label
_atom_site_fract_x
_atom_site_fract_y
_atom_site_fract_z
_atom_site_U_iso_or_equiv
_atom_site_adp_type
_atom_site_calc_flag
_atom_site_refinement_flags
_atom_site_occupancy
_atom_site_disorder_assembly
_atom_site_disorder_group
Zn Zn 0.078081(11) 0.750336(17) 0.059720(15) 0.02571(12) Uani d . 1 . .
Cl Cl 0.09422(3) 0.26335(5) 0.27601(4) 0.03521(18) Uani d . 1 . .
O O1 0.08765(8) 0.71180(13) 0.15189(11) 0.0406(5) Uani d . 1 . .
O O2 0.08059(11) 0.84273(15) 0.18386(13) 0.0596(7) Uani d . 1 . .
O O3 0.17586(9) 0.50549(16) 0.56220(11) 0.0470(5) Uani d . 1 . .
H H3 0.1929 0.4605 0.5706 0.056 Uiso calc R 1 . .
O O4 0.14662(10) 0.2631(2) 0.33752(16) 0.0781(10) Uani d . 1 . .
O O5 0.06623(10) 0.20352(16) 0.28876(13) 0.0544(6) Uani d . 1 . .
O O6 0.07260(12) 0.34759(16) 0.26806(15) 0.0659(7) Uani d . 1 . .
O O7 0.08874(10) 0.24106(15) 0.20881(13) 0.0499(6) Uani d . 1 . .
O O8 0.22487(11) 0.35802(17) 0.58986(15) 0.0632(7) Uani d . 1 . .
O O9 0.0375(3) 0.8967(4) 0.2674(4) 0.0854(19) Uani d P 0.50 . .
H H9 0.0419 0.8963 0.2336 0.128 Uiso calc PR 0.50 . .
O O10 -0.19155(11) 0.9252(2) 0.03371(18) 0.0792(9) Uani d . 1 . .
H H10 -0.1636 0.9060 0.0443 0.095 Uiso calc R 1 A 1
N N1 0.01650(8) 0.82827(15) -0.00654(12) 0.0326(5) Uani d . 1 . .
N N2 -0.02600(10) 0.92314(16) -0.09803(14) 0.0463(7) Uani d . 1 . .
N N3 0.14463(8) 0.81120(14) 0.08906(11) 0.0284(5) Uani d . 1 . .
N N4 0.20541(9) 0.83904(16) 0.07238(14) 0.0367(5) Uani d . 1 . .
N N5 0.07008(8) 0.62744(14) 0.01897(11) 0.0268(4) Uani d . 1 . .
N N6 0.04009(8) 0.53490(14) -0.07408(12) 0.0297(5) Uani d . 1 . .
N N7 0.07240(9) 0.76521(14) -0.05503(12) 0.0298(5) Uani d . 1 . .
N N8 0.25900(11) 0.34541(19) 0.71284(16) 0.0521(7) Uani d . 1 . .
C C1 0.04634(11) 0.84674(18) -0.08750(15) 0.0369(6) Uani d . 1 . .
H H1A 0.0260 0.8434 -0.1421 0.044 Uiso calc R 1 . .
H H1B 0.0718 0.8934 -0.0708 0.044 Uiso calc R 1 . .
C C2 0.01215(10) 0.86516(17) -0.06387(14) 0.0350(6) Uani d . 1 . .
C C3 -0.04099(17) 0.9714(2) -0.16462(19) 0.0703(13) Uani d . 1 . .
H H3A -0.0104 0.9946 -0.1586 0.084 Uiso calc R 1 . .
H H3B -0.0637 1.0187 -0.1721 0.084 Uiso calc R 1 . .
H H3C -0.0589 0.9331 -0.2076 0.084 Uiso calc R 1 . .
C C4 -0.04866(11) 0.9244(2) -0.06052(18) 0.0477(8) Uani d . 1 . .
C C5 -0.08978(14) 0.9717(2) -0.0720(2) 0.0691(13) Uani d . 1 . .
H H5 -0.1070 1.0132 -0.1104 0.083 Uiso calc R 1 . .
C C6 -0.10405(13) 0.9561(3) -0.0264(3) 0.0762(15) Uani d . 1 . .
H H6 -0.1319 0.9872 -0.0330 0.091 Uiso calc R 1 . .
C C7 -0.07855(14) 0.8949(3) 0.0305(3) 0.0685(13) Uani d . 1 . .
H H7 -0.0899 0.8852 0.0612 0.082 Uiso calc R 1 . .
C C8 -0.03720(12) 0.8481(2) 0.0431(2) 0.0489(8) Uani d . 1 . .
H H8 -0.0199 0.8071 0.0819 0.059 Uiso calc R 1 . .
C C9 -0.02249(10) 0.86409(19) -0.00359(17) 0.0397(7) Uani d . 1 . .
C C10 0.12566(11) 0.76483(19) -0.03122(16) 0.0346(6) Uani d . 1 . .
H H10A 0.1286 0.7967 -0.0673 0.042 Uiso calc R 1 . .
H H10B 0.1372 0.7050 -0.0284 0.042 Uiso calc R 1 . .
C C11 0.15818(10) 0.80646(17) 0.04318(14) 0.0309(5) Uani d . 1 . .
C C12 0.23281(13) 0.8447(2) 0.0380(2) 0.0516(8) Uani d . 1 . .
H H12A 0.2134 0.8145 -0.0096 0.062 Uiso calc R 1 . .
H H12B 0.2666 0.8181 0.0705 0.062 Uiso calc R 1 . .
H H12C 0.2368 0.9052 0.0299 0.062 Uiso calc R 1 . .
C C13 0.22484(11) 0.86450(18) 0.14409(16) 0.0378(6) Uani d . 1 . .
C C14 0.27295(12) 0.8962(2) 0.2012(2) 0.0519(8) Uani d . 1 . .
H H14 0.2993 0.9058 0.1945 0.062 Uiso calc R 1 . .
C C15 0.27985(13) 0.9126(2) 0.26715(19) 0.0562(9) Uani d . 1 . .
H H15 0.3121 0.9333 0.3075 0.067 Uiso calc R 1 . .
C C16 0.24137(13) 0.9001(2) 0.27703(18) 0.0531(8) Uani d . 1 . .
H H16 0.2476 0.9139 0.3234 0.064 Uiso calc R 1 . .
C C17 0.19373(12) 0.8677(2) 0.22069(16) 0.0411(7) Uani d . 1 . .
H H17 0.1674 0.8592 0.2275 0.049 Uiso calc R 1 . .
C C18 0.18653(10) 0.84843(17) 0.15427(15) 0.0326(6) Uani d . 1 . .
C C19 0.04282(10) 0.69104(17) -0.10112(14) 0.0317(6) Uani d . 1 . .
H H19A 0.0537 0.6753 -0.1334 0.038 Uiso calc R 1 . .
H H19B 0.0059 0.7055 -0.1329 0.038 Uiso calc R 1 . .
C C20 0.05185(9) 0.61738(16) -0.05163(14) 0.0275(5) Uani d . 1 . .
C C21 0.01773(11) 0.50181(19) -0.14887(15) 0.0386(6) Uani d . 1 . .
H H21A 0.0070 0.5500 -0.1833 0.046 Uiso calc R 1 . .
H H21B -0.0121 0.4660 -0.1642 0.046 Uiso calc R 1 . .
H H21C 0.0432 0.4673 -0.1490 0.046 Uiso calc R 1 . .
C C22 0.05093(9) 0.48669(17) -0.01402(14) 0.0299(5) Uani d . 1 . .
C C23 0.04592(10) 0.39947(18) -0.00567(17) 0.0378(6) Uani d . 1 . .
H H23 0.0324 0.3605 -0.0459 0.045 Uiso calc R 1 . .
C C24 0.06148(11) 0.37225(19) 0.06356(17) 0.0388(6) Uani d . 1 . .
H H24 0.0593 0.3129 0.0715 0.047 Uiso calc R 1 . .
C C25 0.08045(10) 0.42973(19) 0.12242(16) 0.0371(6) Uani d . 1 . .
H H25 0.0904 0.4086 0.1692 0.044 Uiso calc R 1 . .
C C26 0.08518(10) 0.51715(18) 0.11426(15) 0.0325(6) Uani d . 1 . .
H H26 0.0982 0.5560 0.1545 0.039 Uiso calc R 1 . .
C C27 0.07000(9) 0.54537(17) 0.04436(14) 0.0281(5) Uani d . 1 . .
C C28 0.08855(12) 0.76500(19) 0.19611(17) 0.0377(6) Uani d . 1 . .
C C29 0.10197(13) 0.7321(2) 0.26800(18) 0.0443(7) Uani d . 1 . .
H H29 0.1019 0.7716 0.3006 0.053 Uiso calc R 1 . .
C C30 0.11405(12) 0.6513(2) 0.28966(16) 0.0410(7) Uani d . 1 . .
H H30 0.1130 0.6129 0.2555 0.049 Uiso calc R 1 . .
C C31 0.12889(11) 0.6139(2) 0.36029(16) 0.0392(6) Uani d . 1 . .
C C32 0.14191(12) 0.5278(2) 0.37396(17) 0.0418(7) Uani d . 1 . .
H H32 0.1396 0.4938 0.3366 0.050 Uiso calc R 1 . .
C C33 0.15824(11) 0.4897(2) 0.44118(16) 0.0405(7) Uani d . 1 . .
H H33 0.1677 0.4307 0.4497 0.049 Uiso calc R 1 . .
C C34 0.16062(11) 0.5385(2) 0.49557(15) 0.0380(6) Uani d . 1 . .
C C35 0.14651(12) 0.6246(2) 0.48222(16) 0.0422(7) Uani d . 1 . .
H H35 0.1477 0.6580 0.5190 0.051 Uiso calc R 1 . .
C C36 0.13084(12) 0.6615(2) 0.41574(17) 0.0424(7) Uani d . 1 . .
H H36 0.1212 0.7204 0.4072 0.051 Uiso calc R 1 . .
C C37 0.30445(16) 0.3253(3) 0.7867(2) 0.0781(13) Uani d . 1 . .
H H37A 0.3333 0.3134 0.7837 0.094 Uiso calc R 1 . .
H H37B 0.2977 0.2747 0.8061 0.094 Uiso calc R 1 . .
H H37C 0.3128 0.3744 0.8196 0.094 Uiso calc R 1 . .
C C38 0.21247(14) 0.3648(2) 0.7068(2) 0.0561(9) Uani d . 1 . .
H H38A 0.1843 0.3730 0.6546 0.067 Uiso calc R 1 . .
H H38B 0.2173 0.4174 0.7344 0.067 Uiso calc R 1 . .
H H38C 0.2043 0.3170 0.7272 0.067 Uiso calc R 1 . .
C C39 0.26060(14) 0.3424(2) 0.6547(2) 0.0560(9) Uani d . 1 . .
H H39 0.2923 0.3266 0.6634 0.067 Uiso calc R 1 . .
C C40 0.0000 0.8452(6) 0.2500 0.097(2) Uani d S 1 . .
H H40A -0.0110 0.8569 0.2823 0.150 Uiso calc PR 0.50 . .
H H40B 0.0117 0.7856 0.2566 0.150 Uiso calc PR 0.50 . .
H H40C -0.0287 0.8546 0.1983 0.150 Uiso calc PR 0.50 . .
C C41 -0.1478(3) 1.0074(5) 0.1414(4) 0.063(2) Uani d P 0.50 B 1
H H41A -0.1141 0.9799 0.1684 0.076 Uiso calc PR 0.50 B 1
H H41B -0.1532 1.0333 0.1767 0.076 Uiso calc PR 0.50 B 1
H H41C -0.1495 1.0522 0.1089 0.076 Uiso calc PR 0.50 B 1
C C42 -0.18727(19) 0.9434(4) 0.0970(3) 0.0335(12) Uani d P 0.50 B 1
H H42A -0.1789 0.8901 0.1264 0.040 Uiso calc PR 0.50 B 1
H H42B -0.2205 0.9651 0.0844 0.040 Uiso calc PR 0.50 B 1
C C41' -0.2317(3) 0.8500(5) -0.0807(4) 0.0530(18) Uani d P 0.50 B 2
H H41D -0.2421 0.9042 -0.1082 0.064 Uiso calc PR 0.50 B 2
H H41E -0.2574 0.8057 -0.1107 0.064 Uiso calc PR 0.50 B 2
H H41F -0.1985 0.8321 -0.0693 0.064 Uiso calc PR 0.50 B 2
C C42' -0.22735(18) 0.8618(3) -0.0117(3) 0.0302(11) Uani d P 0.50 B 2
H H42C -0.2612 0.8779 -0.0236 0.036 Uiso calc PR 0.50 B 2
H H42D -0.2171 0.8066 0.0155 0.036 Uiso calc PR 0.50 B 2

loop_
_atom_site_aniso_label
_atom_site_aniso_U_11
_atom_site_aniso_U_22
_atom_site_aniso_U_33
_atom_site_aniso_U_12
_atom_site_aniso_U_13
_atom_site_aniso_U_23
Zn 0.02397(19) 0.02513(19) 0.02573(19) -0.00064(10) 0.01306(15) -0.00058(10)
Cl 0.0322(4) 0.0421(4) 0.0278(3) -0.0025(3) 0.0153(3) -0.0015(3)
O1 0.0539(12) 0.0346(11) 0.0384(11) 0.0028(9) 0.0296(10) 0.0020(9)
O2 0.0795(17) 0.0370(13) 0.0493(13) 0.0159(12) 0.0297(13) 0.0025(10)
O3 0.0449(12) 0.0595(15) 0.0357(11) -0.0006(10) 0.0227(10) 0.0042(10)
O4 0.0324(13) 0.143(3) 0.0455(15) -0.0061(14) 0.0147(12) -0.0068(15)
O5 0.0643(15) 0.0533(15) 0.0580(14) -0.0133(12) 0.0425(12) -0.0063(11)
O6 0.097(2) 0.0418(14) 0.0601(16) 0.0092(13) 0.0463(15) -0.0019(11)
O7 0.0620(15) 0.0550(15) 0.0397(13) 0.0018(11) 0.0334(12) -0.0026(9)
O8 0.0632(16) 0.0553(16) 0.0582(16) 0.0020(13) 0.0276(14) -0.0032(12)
O9 0.117(5) 0.066(4) 0.118(5) -0.008(4) 0.094(5) -0.009(4)
O10 0.0611(17) 0.089(2) 0.096(2) -0.0030(16) 0.0507(17) -0.0127(17)
N1 0.0275(11) 0.0283(12) 0.0342(12) 0.0002(9) 0.0133(9) -0.0037(9)
N2 0.0421(14) 0.0289(13) 0.0353(13) 0.0103(11) 0.0036(11) -0.0054(10)
N3 0.0260(10) 0.0274(11) 0.0258(11) -0.0033(9) 0.0115(9) -0.0019(8)
N4 0.0298(12) 0.0365(13) 0.0456(14) -0.0049(10) 0.0227(11) -0.0034(10)
N5 0.0242(10) 0.0266(11) 0.0277(11) -0.0011(8) 0.0138(9) -0.0001(8)
N6 0.0265(11) 0.0279(11) 0.0314(11) -0.0013(9) 0.0149(9) -0.0043(9)
N7 0.0281(11) 0.0292(11) 0.0265(11) -0.0023(9) 0.0126(9) -0.0009(8)
N8 0.0413(15) 0.0469(16) 0.0565(17) -0.0029(12) 0.0217(13) -0.0056(13)
C1 0.0424(16) 0.0288(14) 0.0314(14) -0.0004(12) 0.0168(12) 0.0032(11)
C2 0.0318(14) 0.0232(13) 0.0304(14) 0.0003(11) 0.0066(11) -0.0038(10)
C3 0.085(3) 0.0337(18) 0.0385(18) 0.0203(18) 0.0048(18) 0.0020(14)
C4 0.0305(14) 0.0344(16) 0.0473(18) 0.0033(12) 0.0047(13) -0.0187(13)
C5 0.0387(18) 0.047(2) 0.073(3) 0.0137(16) 0.0042(18) -0.0307(18)
C6 0.0307(17) 0.065(3) 0.097(3) 0.0073(17) 0.017(2) -0.049(2)
C7 0.045(2) 0.062(2) 0.106(3) -0.0182(19) 0.048(2) -0.050(2)
C8 0.0380(16) 0.0386(17) 0.072(2) -0.0078(13) 0.0332(16) -0.0209(15)
C9 0.0237(13) 0.0309(15) 0.0496(17) -0.0008(11) 0.0125(12) -0.0175(12)
C10 0.0344(15) 0.0385(15) 0.0344(15) -0.0066(12) 0.0219(13) -0.0046(11)
C11 0.0264(12) 0.0287(13) 0.0343(14) -0.0010(10) 0.0157(11) -0.0003(10)
C12 0.0405(17) 0.062(2) 0.064(2) -0.0087(15) 0.0372(16) -0.0047(16)
C13 0.0294(14) 0.0309(14) 0.0418(16) -0.0038(11) 0.0141(12) -0.0035(12)
C14 0.0300(15) 0.049(2) 0.062(2) -0.0117(14) 0.0186(15) -0.0070(16)
C15 0.0369(17) 0.054(2) 0.0478(19) -0.0147(15) 0.0070(14) -0.0144(15)
C16 0.0488(19) 0.051(2) 0.0386(17) -0.0127(15) 0.0131(14) -0.0116(14)
C17 0.0398(16) 0.0385(16) 0.0345(15) -0.0076(13) 0.0155(13) -0.0071(12)
C18 0.0266(13) 0.0260(13) 0.0340(14) -0.0036(10) 0.0110(11) -0.0023(10)
C19 0.0322(13) 0.0309(14) 0.0273(13) -0.0048(11) 0.0145(11) -0.0028(10)
C20 0.0206(11) 0.0282(13) 0.0321(13) -0.0014(10) 0.0144(10) -0.0027(10)
C21 0.0391(15) 0.0366(16) 0.0340(15) -0.0045(12) 0.0177(12) -0.0112(12)
C22 0.0213(12) 0.0307(14) 0.0357(14) -0.0012(10) 0.0154(10) -0.0014(10)
C23 0.0300(14) 0.0287(14) 0.0503(17) -0.0034(11) 0.0208(13) -0.0046(12)
C24 0.0331(14) 0.0276(14) 0.0550(18) -0.0002(11) 0.0251(13) 0.0057(12)
C25 0.0324(14) 0.0346(15) 0.0441(16) 0.0035(12) 0.0220(12) 0.0095(12)
C26 0.0272(13) 0.0322(14) 0.0371(14) 0.0016(11) 0.0180(11) 0.0025(11)
C27 0.0204(11) 0.0268(13) 0.0343(13) 0.0000(10) 0.0142(10) 0.0017(10)
C28 0.0375(16) 0.0370(16) 0.0394(16) 0.0037(12) 0.0227(13) -0.0004(12)
C29 0.0499(18) 0.0475(18) 0.0404(17) 0.0026(14) 0.0290(15) -0.0028(13)
C30 0.0473(17) 0.0427(17) 0.0394(16) -0.0042(13) 0.0288(14) -0.0061(12)
C31 0.0408(15) 0.0434(17) 0.0385(15) -0.0075(13) 0.0258(13) -0.0043(12)
C32 0.0463(17) 0.0444(17) 0.0403(16) -0.0071(13) 0.0283(14) -0.0057(13)
C33 0.0405(15) 0.0425(17) 0.0427(16) -0.0062(13) 0.0265(13) -0.0002(13)
C34 0.0311(14) 0.0500(18) 0.0331(15) -0.0073(12) 0.0187(12) -0.0005(12)
C35 0.0434(16) 0.0506(18) 0.0377(16) -0.0070(14) 0.0265(13) -0.0069(13)
C36 0.0441(16) 0.0423(17) 0.0445(17) -0.0028(13) 0.0278(14) -0.0037(13)
C37 0.055(2) 0.100(4) 0.061(2) 0.003(2) 0.023(2) -0.006(2)
C38 0.054(2) 0.0449(19) 0.068(2) -0.0019(16) 0.0347(18) -0.0066(16)
C39 0.050(2) 0.050(2) 0.066(2) -0.0037(16) 0.0325(19) -0.0086(17)
C40 0.094(5) 0.111(6) 0.125(6) 0.000 0.086(5) 0.000
C41 0.042(4) 0.078(5) 0.033(3) 0.011(3) 0.000(3) -0.023(3)
C42 0.025(2) 0.046(3) 0.018(2) 0.016(2) 0.006(2) 0.008(2)
C41' 0.040(3) 0.076(5) 0.051(4) -0.020(3) 0.031(3) -0.033(3)
C42' 0.015(2) 0.032(3) 0.041(3) 0.0020(19) 0.014(2) -0.007(2)

loop_
_atom_type_symbol
_atom_type_description
_atom_type_scat_dispersion_real
_atom_type_scat_dispersion_imag
_atom_type_scat_source
C C 0.0033 0.0016 'International Tables Vol C Tables 4.2.6.8 and 6.1.1.4'
H H 0.0000 0.0000 'International Tables Vol C Tables 4.2.6.8 and 6.1.1.4'
N N 0.0061 0.0033 'International Tables Vol C Tables 4.2.6.8 and 6.1.1.4'
O O 0.0106 0.0060 'International Tables Vol C Tables 4.2.6.8 and 6.1.1.4'
Cl Cl 0.1484 0.1585 'International Tables Vol C Tables 4.2.6.8 and 6.1.1.4'
Zn Zn 0.2839 1.4301 'International Tables Vol C Tables 4.2.6.8 and 6.1.1.4'

loop_
_geom_angle_atom_site_label_1
_geom_angle_atom_site_label_2
_geom_angle_atom_site_label_3
_geom_angle_site_symmetry_3
_geom_angle
O1 Zn N1 . 115.56(9)
O1 Zn N3 . 107.42(9)
N1 Zn N3 . 110.27(9)
O1 Zn N5 . 94.39(8)
N1 Zn N5 . 114.30(8)
N3 Zn N5 . 114.00(8)
O1 Zn N7 . 167.08(8)
N1 Zn N7 . 74.75(9)
N3 Zn N7 . 74.16(8)
N5 Zn N7 . 73.64(8)
O4 Cl O5 . 109.65(18)
O4 Cl O7 . 111.16(17)
O5 Cl O7 . 109.44(14)
O4 Cl O6 . 109.59(19)
O5 Cl O6 . 107.67(16)
O7 Cl O6 . 109.26(15)
C28 O1 Zn . 121.4(2)
C34 O3 H3 . 109.5
C40 O9 H9 . 109.5
O9 C40 H40A . 109.4
O9 C40 H40B . 109.5
H40A C40 H40B . 109.5
O9 C40 H40C . 109.6
H40A C40 H40C . 109.5
H40B C40 H40C . 109.5
C42 O10 C42' . 116.2(4)
C42 O10 H10 . 109.5
C42' O10 H10 . 104.3
C2 N1 C9 . 105.6(2)
C2 N1 Zn . 117.95(19)
C9 N1 Zn . 135.9(2)
C2 N2 C4 . 107.0(3)
C2 N2 C3 . 124.8(3)
C4 N2 C3 . 128.1(3)
C11 N3 C18 . 105.7(2)
C11 N3 Zn . 118.18(17)
C18 N3 Zn . 135.24(18)
C11 N4 C13 . 106.9(2)
C11 N4 C12 . 128.0(3)
C13 N4 C12 . 125.0(3)
C20 N5 C27 . 105.4(2)
C20 N5 Zn . 118.93(17)
C27 N5 Zn . 134.36(17)
C20 N6 C22 . 107.4(2)
C20 N6 C21 . 126.9(2)
C22 N6 C21 . 125.6(2)
C1 N7 C10 . 113.3(2)
C1 N7 C19 . 112.7(2)
C10 N7 C19 . 113.3(2)
C1 N7 Zn . 105.75(17)
C10 N7 Zn . 104.69(16)
C19 N7 Zn . 106.14(16)
C39 N8 C38 . 122.4(3)
C39 N8 C37 . 120.6(3)
C38 N8 C37 . 117.0(3)
N7 C1 C2 . 108.7(2)
N7 C1 H1A . 109.9
C2 C1 H1A . 109.9
N7 C1 H1B . 109.9
C2 C1 H1B . 109.9
H1A C1 H1B . 108.3
N1 C2 N2 . 112.8(3)
N1 C2 C1 . 124.2(2)
N2 C2 C1 . 123.0(3)
N2 C3 H3A . 109.5
N2 C3 H3B . 109.5
H3A C3 H3B . 109.5
N2 C3 H3C . 109.5
H3A C3 H3C . 109.5
H3B C3 H3C . 109.5
N2 C4 C9 . 106.5(3)
N2 C4 C5 . 131.6(4)
C9 C4 C5 . 121.9(4)
C6 C5 C4 . 117.4(4)
C6 C5 H5 . 121.3
C4 C5 H5 . 121.3
C5 C6 C7 . 121.4(3)
C5 C6 H6 . 119.3
C7 C6 H6 . 119.3
C8 C7 C6 . 121.9(4)
C8 C7 H7 . 119.1
C6 C7 H7 . 119.1
C9 C8 C7 . 116.8(4)
C9 C8 H8 . 121.6
C7 C8 H8 . 121.6
C8 C9 C4 . 120.6(3)
C8 C9 N1 . 131.3(3)
C4 C9 N1 . 108.1(3)
N7 C10 C11 . 108.6(2)
N7 C10 H10A . 110.0
C11 C10 H10A . 110.0
N7 C10 H10B . 110.0
C11 C10 H10B . 110.0
H10A C10 H10B . 108.4
N3 C11 N4 . 112.7(2)
N3 C11 C10 . 123.0(2)
N4 C11 C10 . 124.2(2)
N4 C12 H12A . 109.5
N4 C12 H12B . 109.5
H12A C12 H12B . 109.5
N4 C12 H12C . 109.5
H12A C12 H12C . 109.5
H12B C12 H12C . 109.5
N4 C13 C18 . 106.3(2)
N4 C13 C14 . 131.7(3)
C18 C13 C14 . 122.0(3)
C15 C14 C13 . 116.3(3)
C15 C14 H14 . 121.9
C13 C14 H14 . 121.9
C14 C15 C16 . 122.2(3)
C14 C15 H15 . 118.9
C16 C15 H15 . 118.9
C15 C16 C17 . 121.6(3)
C15 C16 H16 . 119.2
C17 C16 H16 . 119.2
C18 C17 C16 . 117.0(3)
C18 C17 H17 . 121.5
C16 C17 H17 . 121.5
C17 C18 C13 . 120.8(3)
C17 C18 N3 . 130.8(3)
C13 C18 N3 . 108.3(2)
N7 C19 C20 . 108.6(2)
N7 C19 H19A . 110.0
C20 C19 H19A . 110.0
N7 C19 H19B . 110.0
C20 C19 H19B . 110.0
H19A C19 H19B . 108.3
N5 C20 N6 . 112.7(2)
N5 C20 C19 . 122.8(2)
N6 C20 C19 . 124.4(2)
N6 C21 H21A . 109.5
N6 C21 H21B . 109.5
H21A C21 H21B . 109.5
N6 C21 H21C . 109.5
H21A C21 H21C . 109.5
H21B C21 H21C . 109.5
N6 C22 C23 . 132.2(2)
N6 C22 C27 . 105.5(2)
C23 C22 C27 . 122.3(3)
C24 C23 C22 . 116.9(3)
C24 C23 H23 . 121.5
C22 C23 H23 . 121.5
C23 C24 C25 . 121.6(3)
C23 C24 H24 . 119.2
C25 C24 H24 . 119.2
C26 C25 C24 . 121.7(3)
C26 C25 H25 . 119.1
C24 C25 H25 . 119.1
C25 C26 C27 . 117.2(3)
C25 C26 H26 . 121.4
C27 C26 H26 . 121.4
N5 C27 C26 . 130.8(2)
N5 C27 C22 . 109.0(2)
C26 C27 C22 . 120.3(2)
O2 C28 O1 . 124.0(3)
O2 C28 C29 . 118.0(3)
O1 C28 C29 . 117.9(3)
C30 C29 C28 . 124.1(3)
C30 C29 H29 . 117.9
C28 C29 H29 . 117.9
C29 C30 C31 . 127.6(3)
C29 C30 H30 . 116.2
C31 C30 H30 . 116.2
C32 C31 C36 . 117.6(3)
C32 C31 C30 . 119.2(3)
C36 C31 C30 . 123.1(3)
C31 C32 C33 . 121.7(3)
C31 C32 H32 . 119.2
C33 C32 H32 . 119.2
C34 C33 C32 . 119.5(3)
C34 C33 H33 . 120.2
C32 C33 H33 . 120.2
O3 C34 C33 . 122.7(3)
O3 C34 C35 . 117.6(3)
C33 C34 C35 . 119.6(3)
C36 C35 C34 . 120.2(3)
C36 C35 H35 . 119.9
C34 C35 H35 . 119.9
C35 C36 C31 . 121.3(3)
C35 C36 H36 . 119.4
C31 C36 H36 . 119.4
N8 C37 H37A . 109.5
N8 C37 H37B . 109.5
H37A C37 H37B . 109.5
N8 C37 H37C . 109.5
H37A C37 H37C . 109.5
H37B C37 H37C . 109.5
N8 C38 H38A . 109.5
N8 C38 H38B . 109.5
H38A C38 H38B . 109.5
N8 C38 H38C . 109.5
H38A C38 H38C . 109.5
H38B C38 H38C . 109.5
O8 C39 N8 . 126.4(4)
O8 C39 H39 . 116.8
N8 C39 H39 . 116.8
O9 C40 O9 2 104.1(9)
O10 C42 C41 . 111.7(5)
O10 C42 H42A . 109.3
C41 C42 H42A . 109.3
O10 C42 H42B . 109.3
C41 C42 H42B . 109.3
H42A C42 H42B . 107.9
C42' C41' H41D . 109.5
C42' C41' H41E . 109.5
H41D C41' H41E . 109.5
C42' C41' H41F . 109.5
H41D C41' H41F . 109.5
H41E C41' H41F . 109.5
O10 C42' C41' . 112.5(5)
O10 C42' H42C . 109.1
C41' C42' H42C . 109.1
O10 C42' H42D . 109.1
C41' C42' H42D . 109.1
H42C C42' H42D . 107.8

loop_
_geom_bond_atom_site_label_1
_geom_bond_atom_site_label_2
_geom_bond_site_symmetry_2
_geom_bond_distance
Zn O1 . 1.9745(19)
Zn N1 . 2.041(2)
Zn N3 . 2.064(2)
Zn N5 . 2.066(2)
Zn N7 . 2.452(2)
Cl O4 . 1.424(3)
Cl O5 . 1.429(2)
Cl O7 . 1.437(2)
Cl O6 . 1.445(3)
O1 C28 . 1.270(4)
O2 C28 . 1.233(4)
O3 C34 . 1.359(3)
O3 H3 . 0.8400
O8 C39 . 1.237(4)
O9 C40 . 1.302(8)
O9 H9 . 0.8400
O10 C42 . 1.358(6)
O10 C42' . 1.402(6)
O10 H10 . 0.8400
N1 C2 . 1.325(4)
N1 C9 . 1.403(4)
N2 C2 . 1.345(4)
N2 C4 . 1.384(5)
N2 C3 . 1.467(5)
N3 C11 . 1.318(3)
N3 C18 . 1.407(3)
N4 C11 . 1.354(3)
N4 C13 . 1.387(4)
N4 C12 . 1.461(4)
N5 C20 . 1.325(3)
N5 C27 . 1.396(3)
N6 C20 . 1.349(3)
N6 C22 . 1.385(3)
N6 C21 . 1.466(3)
N7 C1 . 1.459(4)
N7 C10 . 1.466(4)
N7 C19 . 1.467(3)
N8 C39 . 1.320(5)
N8 C38 . 1.449(5)
N8 C37 . 1.462(5)
C1 C2 . 1.490(4)
C1 H1A . 0.9900
C1 H1B . 0.9900
C3 H3A . 0.9800
C3 H3B . 0.9800
C3 H3C . 0.9800
C4 C9 . 1.397(5)
C4 C5 . 1.398(5)
C5 C6 . 1.350(7)
C5 H5 . 0.9500
C6 C7 . 1.404(7)
C6 H6 . 0.9500
C7 C8 . 1.391(5)
C7 H7 . 0.9500
C8 C9 . 1.385(5)
C8 H8 . 0.9500
C10 C11 . 1.495(4)
C10 H10A . 0.9900
C10 H10B . 0.9900
C12 H12A . 0.9800
C12 H12B . 0.9800
C12 H12C . 0.9800
C13 C18 . 1.393(4)
C13 C14 . 1.401(4)
C14 C15 . 1.370(5)
C14 H14 . 0.9500
C15 C16 . 1.385(5)
C15 H15 . 0.9500
C16 C17 . 1.392(4)
C16 H16 . 0.9500
C17 C18 . 1.384(4)
C17 H17 . 0.9500
C19 C20 . 1.494(4)
C19 H19A . 0.9900
C19 H19B . 0.9900
C21 H21A . 0.9800
C21 H21B . 0.9800
C21 H21C . 0.9800
C22 C23 . 1.391(4)
C22 C27 . 1.402(4)
C23 C24 . 1.377(4)
C23 H23 . 0.9500
C24 C25 . 1.397(4)
C24 H24 . 0.9500
C25 C26 . 1.392(4)
C25 H25 . 0.9500
C26 C27 . 1.398(4)
C26 H26 . 0.9500
C28 C29 . 1.480(4)
C29 C30 . 1.321(5)
C29 H29 . 0.9500
C30 C31 . 1.467(4)
C30 H30 . 0.9500
C31 C32 . 1.384(5)
C31 C36 . 1.404(4)
C32 C33 . 1.394(4)
C32 H32 . 0.9500
C33 C34 . 1.389(4)
C33 H33 . 0.9500
C34 C35 . 1.389(5)
C35 C36 . 1.378(4)
C35 H35 . 0.9500
C36 H36 . 0.9500
C37 H37A . 0.9800
C37 H37B . 0.9800
C37 H37C . 0.9800
C38 H38A . 0.9800
C38 H38B . 0.9800
C38 H38C . 0.9800
C39 H39 . 0.9500
C40 O9 2 1.302(8)
C40 H40A . 0.9801
C40 H40B . 0.9801
C40 H40C . 0.9801
C41 C42 . 1.456(9)
C41 H41A . 0.9800
C41 H41B . 0.9800
C41 H41C . 0.9800
C42 H42A . 0.9900
C42 H42B . 0.9900
C41' C42' . 1.462(8)
C41' H41D . 0.9800
C41' H41E . 0.9800
C41' H41F . 0.9800
C42' H42C . 0.9900
C42' H42D . 0.9900

loop_
_geom_torsion_atom_site_label_1
_geom_torsion_atom_site_label_2
_geom_torsion_atom_site_label_3
_geom_torsion_atom_site_label_4
_geom_torsion
N1 Zn O1 C28 -51.9(3)
N3 Zn O1 C28 71.7(2)
N5 Zn O1 C28 -171.5(2)
N7 Zn O1 C28 166.7(3)
O1 Zn N1 C2 171.17(18)
N3 Zn N1 C2 49.1(2)
N5 Zn N1 C2 -80.8(2)
N7 Zn N1 C2 -17.14(18)
O1 Zn N1 C9 0.7(3)
N3 Zn N1 C9 -121.3(3)
N5 Zn N1 C9 108.7(3)
N7 Zn N1 C9 172.4(3)
O1 Zn N3 C11 148.31(19)
N1 Zn N3 C11 -85.0(2)
N5 Zn N3 C11 45.2(2)
N7 Zn N3 C11 -18.31(19)
O1 Zn N3 C18 -19.2(3)
N1 Zn N3 C18 107.5(2)
N5 Zn N3 C18 -122.3(2)
N7 Zn N3 C18 174.2(3)
O1 Zn N5 C20 165.98(18)
N1 Zn N5 C20 45.3(2)
N3 Zn N5 C20 -82.75(19)
N7 Zn N5 C20 -18.98(17)
O1 Zn N5 C27 1.3(2)
N1 Zn N5 C27 -119.3(2)
N3 Zn N5 C27 112.6(2)
N7 Zn N5 C27 176.3(2)
O1 Zn N7 C1 169.7(3)
N1 Zn N7 C1 25.38(17)
N3 Zn N7 C1 -91.39(17)
N5 Zn N7 C1 147.02(18)
O1 Zn N7 C10 -70.4(4)
N1 Zn N7 C10 145.32(18)
N3 Zn N7 C10 28.54(16)
N5 Zn N7 C10 -93.05(17)
O1 Zn N7 C19 49.8(4)
N1 Zn N7 C19 -94.54(17)
N3 Zn N7 C19 148.68(18)
N5 Zn N7 C19 27.09(16)
C10 N7 C1 C2 -142.1(2)
C19 N7 C1 C2 87.5(3)
Zn N7 C1 C2 -28.0(2)
C9 N1 C2 N2 0.9(3)
Zn N1 C2 N2 -172.19(18)
C9 N1 C2 C1 179.5(2)
Zn N1 C2 C1 6.4(3)
C4 N2 C2 N1 -0.2(3)
C3 N2 C2 N1 -177.5(3)
C4 N2 C2 C1 -178.8(2)
C3 N2 C2 C1 3.9(4)
N7 C1 C2 N1 18.5(4)
N7 C1 C2 N2 -163.1(2)
C2 N2 C4 C9 -0.6(3)
C3 N2 C4 C9 176.6(3)
C2 N2 C4 C5 -179.6(3)
C3 N2 C4 C5 -2.4(5)
N2 C4 C5 C6 177.9(3)
C9 C4 C5 C6 -1.0(5)
C4 C5 C6 C7 0.2(5)
C5 C6 C7 C8 0.6(5)
C6 C7 C8 C9 -0.5(5)
C7 C8 C9 C4 -0.3(4)
C7 C8 C9 N1 -179.3(3)
N2 C4 C9 C8 -178.0(3)
C5 C4 C9 C8 1.1(4)
N2 C4 C9 N1 1.2(3)
C5 C4 C9 N1 -179.7(3)
C2 N1 C9 C8 177.8(3)
Zn N1 C9 C8 -11.0(5)
C2 N1 C9 C4 -1.3(3)
Zn N1 C9 C4 170.0(2)
C1 N7 C10 C11 81.8(3)
C19 N7 C10 C11 -148.2(2)
Zn N7 C10 C11 -32.9(2)
C18 N3 C11 N4 -1.1(3)
Zn N3 C11 N4 -172.02(18)
C18 N3 C11 C10 175.6(2)
Zn N3 C11 C10 4.7(3)
C13 N4 C11 N3 2.1(3)
C12 N4 C11 N3 -180.0(3)
C13 N4 C11 C10 -174.6(3)
C12 N4 C11 C10 3.4(5)
N7 C10 C11 N3 23.3(4)
N7 C10 C11 N4 -160.3(3)
C11 N4 C13 C18 -2.1(3)
C12 N4 C13 C18 179.8(3)
C11 N4 C13 C14 174.6(3)
C12 N4 C13 C14 -3.4(5)
N4 C13 C14 C15 -177.9(3)
C18 C13 C14 C15 -1.6(5)
C13 C14 C15 C16 -1.0(5)
C14 C15 C16 C17 1.8(6)
C15 C16 C17 C18 0.1(5)
C16 C17 C18 C13 -2.6(4)
C16 C17 C18 N3 176.2(3)
N4 C13 C18 C17 -179.4(3)
C14 C13 C18 C17 3.5(5)
N4 C13 C18 N3 1.5(3)
C14 C13 C18 N3 -175.6(3)
C11 N3 C18 C17 -179.2(3)
Zn N3 C18 C17 -10.7(5)
C11 N3 C18 C13 -0.3(3)
Zn N3 C18 C13 168.3(2)
C1 N7 C19 C20 -145.2(2)
C10 N7 C19 C20 84.4(3)
Zn N7 C19 C20 -29.9(2)
C27 N5 C20 N6 -0.3(3)
Zn N5 C20 N6 -168.96(16)
C27 N5 C20 C19 176.5(2)
Zn N5 C20 C19 7.8(3)
C22 N6 C20 N5 0.5(3)
C21 N6 C20 N5 178.0(2)
C22 N6 C20 C19 -176.2(2)
C21 N6 C20 C19 1.3(4)
N7 C19 C20 N5 18.8(3)
N7 C19 C20 N6 -164.8(2)
C20 N6 C22 C23 179.4(3)
C21 N6 C22 C23 1.9(4)
C20 N6 C22 C27 -0.6(3)
C21 N6 C22 C27 -178.0(2)
N6 C22 C23 C24 178.9(3)
C27 C22 C23 C24 -1.1(4)
C22 C23 C24 C25 1.3(4)
C23 C24 C25 C26 -0.8(4)
C24 C25 C26 C27 0.1(4)
C20 N5 C27 C26 179.8(3)
Zn N5 C27 C26 -14.0(4)
C20 N5 C27 C22 -0.1(3)
Zn N5 C27 C22 166.01(18)
C25 C26 C27 N5 -179.9(3)
C25 C26 C27 C22 0.0(4)
N6 C22 C27 N5 0.4(3)
C23 C22 C27 N5 -179.6(2)
N6 C22 C27 C26 -179.5(2)
C23 C22 C27 C26 0.5(4)
Zn O1 C28 O2 4.6(4)
Zn O1 C28 C29 -172.9(2)
O2 C28 C29 C30 -176.3(3)
O1 C28 C29 C30 1.4(5)
C28 C29 C30 C31 178.5(3)
C29 C30 C31 C32 -177.9(3)
C29 C30 C31 C36 1.9(5)
C36 C31 C32 C33 -2.3(4)
C30 C31 C32 C33 177.4(3)
C31 C32 C33 C34 1.4(5)
C32 C33 C34 O3 179.6(3)
C32 C33 C34 C35 0.3(4)
O3 C34 C35 C36 179.8(3)
C33 C34 C35 C36 -0.8(4)
C34 C35 C36 C31 -0.2(5)
C32 C31 C36 C35 1.8(4)
C30 C31 C36 C35 -178.0(3)
C38 N8 C39 O8 2.8(6)
C37 N8 C39 O8 -179.9(4)
C42' O10 C42 C41 177.7(5)
C42 O10 C42' C41' 176.5(5)
